data_4306500
loop_
_publ_author_name
'Haitao Zhang'
'Bo Li'
'Jinyu Sun'
'Rodolphe Cl\'erac'
'Evgeny V. Dikarev'

_publ_section_title
;
Fluorinated \b-Diketonates of the First Row Divalent Transition Metals: New
Approach to the Synthesis of Unsolvated Species
;
_journal_name_full 'Inorganic Chemistry'
_journal_page_first 10046
_journal_page_last 10052
_journal_paper_doi 10.1021/ic801320p
_journal_volume 47
_journal_year 2008
_chemical_formula_moiety
;
 Ni3 (C F3 C O C H C O C F3)6
;
_chemical_formula_sum 'C30 H6 F36 Ni3 O12'
_chemical_formula_weight 1418.48
_chemical_melting_point ?
_chemical_name_systematic
; 
 hexa(hexafluoroacetylacetonate)-trinickel(II,II,II) 
;
_space_group_IT_number 14
_symmetry_cell_setting monoclinic
_symmetry_space_group_name_Hall '-P 2ybc'
_symmetry_space_group_name_H-M 'P 1 21/c 1'
_atom_sites_solution_hydrogens difmap
_atom_sites_solution_primary direct
_atom_sites_solution_secondary difmap
_audit_creation_method SHELXL-97
_cell_angle_alpha 90.00
_cell_angle_beta 114.619(2)
_cell_angle_gamma 90.00
_cell_formula_units_Z 4
_cell_length_a 17.518(2)
_cell_length_b 16.237(2)
_cell_length_c 16.842(2)
_cell_measurement_reflns_used 9977
_cell_measurement_temperature 90(2)
_cell_measurement_theta_max 28.30
_cell_measurement_theta_min 2.03
_cell_volume 4355.1(9)
_computing_cell_refinement 'SMART, SAINT'
_computing_data_collection SMART
_computing_data_reduction SAINT
_computing_molecular_graphics 'SHELXP-93 (sheldrick, 1993)'
_computing_publication_material 'SHELXCIF-93 (sheldrick, 1993)'
_computing_structure_refinement 'SHELXL-97 (Sheldrick, 1997)'
_computing_structure_solution 'SHELXS-97 (Sheldrick, 1990)'
_diffrn_ambient_temperature 90(2)
_diffrn_measured_fraction_theta_full 0.998
_diffrn_measured_fraction_theta_max 0.937
_diffrn_measurement_device_type 'Bruker SMART APEX CCD'
_diffrn_measurement_method '0.3 deg wide \w exposures'
_diffrn_radiation_monochromator graphite
_diffrn_radiation_source 'fine-focus sealed tube'
_diffrn_radiation_type MoK\a
_diffrn_radiation_wavelength 0.71073
_diffrn_reflns_av_R_equivalents 0.0308
_diffrn_reflns_av_sigmaI/netI 0.0280
_diffrn_reflns_limit_h_max 21
_diffrn_reflns_limit_h_min -22
_diffrn_reflns_limit_k_max 21
_diffrn_reflns_limit_k_min -21
_diffrn_reflns_limit_l_max 21
_diffrn_reflns_limit_l_min -21
_diffrn_reflns_number 36176
_diffrn_reflns_theta_full 25.00
_diffrn_reflns_theta_max 28.30
_diffrn_reflns_theta_min 2.42
_diffrn_standards_decay_% 0
_diffrn_standards_interval_count na
_diffrn_standards_interval_time na
_diffrn_standards_number 'none (area detector data)'
_exptl_absorpt_coefficient_mu 1.497
_exptl_absorpt_correction_T_max 0.8896
_exptl_absorpt_correction_T_min 0.7246
_exptl_absorpt_correction_type 'multi-scan (SADABS)'
_exptl_crystal_colour green
_exptl_crystal_density_diffrn 2.163
_exptl_crystal_density_meas ?
_exptl_crystal_density_method .
_exptl_crystal_description block
_exptl_crystal_F_000 2760
_exptl_crystal_size_max 0.23
_exptl_crystal_size_mid 0.20
_exptl_crystal_size_min 0.08
_refine_diff_density_max 0.928
_refine_diff_density_min -0.669
_refine_diff_density_rms 0.079
_refine_ls_extinction_coef noref
_refine_ls_extinction_method none
_refine_ls_goodness_of_fit_ref 1.029
_refine_ls_hydrogen_treatment refall
_refine_ls_matrix_type full
_refine_ls_number_parameters 763
_refine_ls_number_reflns 10156
_refine_ls_number_restraints 18
_refine_ls_restrained_S_all 1.036
_refine_ls_R_factor_all 0.0441
_refine_ls_R_factor_gt 0.0358
_refine_ls_shift/su_max 0.001
_refine_ls_shift/su_mean 0.000
_refine_ls_structure_factor_coef Fsqd
_refine_ls_weighting_details 'calc w=1/[\s^2^(Fo^2^)+(0.0484P)^2^+4.2040P] where P=(Fo^2^+2Fc^2^)/3'
_refine_ls_weighting_scheme calc
_refine_ls_wR_factor_gt 0.0898
_refine_ls_wR_factor_ref 0.0964
_reflns_number_gt 8557
_reflns_number_total 10156
_reflns_threshold_expression >2sigma(I)
_cod_data_source_file ic801320p_si_001_6.cif
_cod_data_source_block Ni3(CF3COCHCOCF3)6_(4b)
_cod_depositor_comments
;
The following automatic conversions were performed:

'_chemical_melting_point' value 'not measured' was changed to '?' -
the value is undefined or not given.

Automatic conversion script
Id: cif_fix_values 1646 2011-03-28 12:23:43Z adriana 
;
_cod_original_cell_volume 4355.0(10)
_cod_database_code 4306500

loop_
_symmetry_equiv_pos_as_xyz
'x, y, z'
'-x, y+1/2, -z+1/2'
'-x, -y, -z'
'x, -y-1/2, z-1/2'

loop_
_atom_site_label
_atom_site_type_symbol
_atom_site_fract_x
_atom_site_fract_y
_atom_site_fract_z
_atom_site_U_iso_or_equiv
_atom_site_adp_type
_atom_site_occupancy
_atom_site_symmetry_multiplicity
_atom_site_calc_flag
_atom_site_refinement_flags
_atom_site_disorder_assembly
_atom_site_disorder_group
Ni1 Ni 0.345605(18) 0.489291(18) 0.155912(19) 0.02384(8) Uani 1 1 d . . .
Ni2 Ni 0.265686(17) 0.475636(17) 0.275425(17) 0.02014(7) Uani 1 1 d . . .
Ni3 Ni 0.183037(17) 0.467646(18) 0.392576(18) 0.02239(8) Uani 1 1 d . . .
O1 O 0.28020(9) 0.39995(9) 0.18203(10) 0.0228(3) Uani 1 1 d . . .
O2 O 0.27829(11) 0.47520(10) 0.02851(11) 0.0301(4) Uani 1 1 d . . .
O3 O 0.43476(10) 0.41862(10) 0.15063(11) 0.0271(3) Uani 1 1 d . . .
O4 O 0.40696(11) 0.58995(10) 0.16100(11) 0.0294(3) Uani 1 1 d . . .
O5 O 0.25356(10) 0.55828(10) 0.18240(10) 0.0253(3) Uani 1 1 d . . .
O6 O 0.26065(10) 0.56425(9) 0.35749(10) 0.0234(3) Uani 1 1 d . A .
O7 O 0.39025(10) 0.48562(9) 0.30938(10) 0.0226(3) Uani 1 1 d . . .
O8 O 0.28496(10) 0.40200(9) 0.37837(10) 0.0231(3) Uani 1 1 d . . .
O9 O 0.23349(10) 0.47996(9) 0.51938(10) 0.0235(3) Uani 1 1 d . . .
O10 O 0.09228(10) 0.54586(10) 0.37652(10) 0.0280(3) Uani 1 1 d . . .
O11 O 0.11357(10) 0.36750(10) 0.38777(10) 0.0271(3) Uani 1 1 d . . .
O12 O 0.14342(10) 0.46147(10) 0.26184(10) 0.0255(3) Uani 1 1 d . . .
C1 C 0.21338(15) 0.27119(15) 0.16550(15) 0.0281(5) Uani 1 1 d . . .
F1 F 0.27762(12) 0.24360(12) 0.23497(14) 0.0662(6) Uani 1 1 d . . .
F2 F 0.15426(13) 0.29198(11) 0.19072(14) 0.0582(5) Uani 1 1 d . . .
F3 F 0.18526(13) 0.20829(11) 0.11140(12) 0.0534(5) Uani 1 1 d . . .
C2 C 0.23923(13) 0.34419(14) 0.12540(14) 0.0235(4) Uani 1 1 d . . .
C3 C 0.21854(15) 0.34526(16) 0.03776(16) 0.0280(5) Uani 1 1 d . . .
H3 H 0.191(2) 0.305(2) 0.008(2) 0.042(9) Uiso 1 1 d . . .
C4 C 0.23671(15) 0.41231(15) -0.00507(15) 0.0286(5) Uani 1 1 d . . .
C5 C 0.20258(17) 0.41089(19) -0.10586(16) 0.0382(6) Uani 1 1 d . . .
F4 F 0.26474(10) 0.42008(10) -0.13034(10) 0.0408(4) Uani 1 1 d . . .
F5 F 0.14906(13) 0.47224(15) -0.13964(11) 0.0658(6) Uani 1 1 d . . .
F6 F 0.16375(12) 0.34021(13) -0.14035(10) 0.0563(5) Uani 1 1 d . . .
C6 C 0.54914(15) 0.37967(16) 0.12078(16) 0.0300(5) Uani 1 1 d . . .
F7 F 0.50565(9) 0.34777(10) 0.04129(9) 0.0379(3) Uani 1 1 d . . .
F8 F 0.56764(10) 0.31889(10) 0.17842(10) 0.0390(3) Uani 1 1 d . . .
F9 F 0.62110(9) 0.40832(10) 0.12221(11) 0.0417(4) Uani 1 1 d . . .
C7 C 0.49617(14) 0.44647(15) 0.13864(14) 0.0257(4) Uani 1 1 d . . .
C8 C 0.51982(15) 0.52839(15) 0.13842(15) 0.0284(5) Uani 1 1 d . . .
H8 H 0.5685(19) 0.5399(18) 0.1323(19) 0.034(7) Uiso 1 1 d . . .
C9 C 0.47529(16) 0.59278(14) 0.15250(15) 0.0282(5) Uani 1 1 d . . .
C10 C 0.51060(18) 0.68036(16) 0.16139(17) 0.0359(6) Uani 1 1 d . . .
F10 F 0.57770(11) 0.68506(10) 0.14379(11) 0.0462(4) Uani 1 1 d . . .
F11 F 0.53186(13) 0.70838(11) 0.24182(11) 0.0537(5) Uani 1 1 d . . .
F12 F 0.45371(12) 0.73054(10) 0.10558(13) 0.0561(5) Uani 1 1 d . . .
C11 C 0.2328(2) 0.68813(17) 0.10929(18) 0.0439(7) Uani 1 1 d . . .
F13 F 0.23984(11) 0.64505(10) 0.04637(10) 0.0429(4) Uani 1 1 d . . .
F14 F 0.28847(18) 0.74890(12) 0.13038(14) 0.0768(7) Uani 1 1 d . . .
F15 F 0.15650(16) 0.72040(16) 0.07718(13) 0.0849(9) Uani 1 1 d . . .
C12 C 0.24543(15) 0.63553(14) 0.18956(15) 0.0276(5) Uani 1 1 d . . .
C13 C 0.24439(16) 0.67732(15) 0.26081(16) 0.0297(5) Uani 1 1 d . A .
H13 H 0.2419(17) 0.7327(19) 0.2580(18) 0.030(7) Uiso 1 1 d . . .
C14 C 0.25243(14) 0.64003(14) 0.33838(14) 0.0247(4) Uani 1 1 d . . .
C15 C 0.25432(16) 0.69829(15) 0.41107(15) 0.0299(5) Uani 1 1 d D A 1
F16 F 0.3272(3) 0.7389(4) 0.4442(3) 0.0244(10) Uiso 0.40 1 d PD A 1
F17 F 0.1909(3) 0.7544(3) 0.3787(3) 0.0256(8) Uiso 0.40 1 d PD A 1
F18 F 0.2471(4) 0.6567(3) 0.4763(3) 0.0189(11) Uiso 0.40 1 d PD A 1
F16X F 0.3039(4) 0.7593(4) 0.4277(4) 0.0379(16) Uiso 0.30 1 d PD A 2
F17X F 0.1751(4) 0.7291(4) 0.3897(4) 0.0422(15) Uiso 0.30 1 d PD A 2
F18X F 0.2716(4) 0.6570(4) 0.4871(4) 0.037(2) Uiso 0.30 1 d PD A 2
F16Y F 0.3409(4) 0.7185(5) 0.4552(4) 0.043(2) Uiso 0.30 1 d PD A 3
F17Y F 0.2176(4) 0.7693(3) 0.3814(4) 0.0373(15) Uiso 0.30 1 d PD A 3
F18Y F 0.2274(4) 0.6674(4) 0.4630(4) 0.0314(19) Uiso 0.30 1 d PD A 3
C16 C 0.53563(15) 0.45607(15) 0.38006(15) 0.0285(5) Uani 1 1 d . . .
F19 F 0.54543(10) 0.52774(10) 0.34870(12) 0.0457(4) Uani 1 1 d . . .
F20 F 0.55593(10) 0.39732(11) 0.33781(11) 0.0444(4) Uani 1 1 d . . .
F21 F 0.59031(9) 0.45256(11) 0.46383(10) 0.0402(4) Uani 1 1 d . . .
C17 C 0.44515(13) 0.44423(13) 0.36976(14) 0.0223(4) Uani 1 1 d . . .
C18 C 0.43334(15) 0.38916(14) 0.42754(15) 0.0262(5) Uani 1 1 d . . .
H18 H 0.4820(16) 0.3627(15) 0.4684(17) 0.020(6) Uiso 1 1 d . . .
C19 C 0.35655(14) 0.37275(13) 0.42863(14) 0.0229(4) Uani 1 1 d . . .
C20 C 0.35445(16) 0.30920(14) 0.49589(15) 0.0288(5) Uani 1 1 d . . .
F22 F 0.42750(11) 0.30403(10) 0.56506(10) 0.0471(4) Uani 1 1 d . . .
F23 F 0.33747(10) 0.23543(8) 0.45791(10) 0.0344(3) Uani 1 1 d . . .
F24 F 0.29581(11) 0.32661(9) 0.52307(11) 0.0423(4) Uani 1 1 d . . .
C21 C 0.24525(15) 0.51190(15) 0.66056(15) 0.0271(5) Uani 1 1 d . . .
F25 F 0.29903(14) 0.57310(12) 0.68571(11) 0.0639(6) Uani 1 1 d . . .
F26 F 0.28959(14) 0.44447(11) 0.68769(11) 0.0605(6) Uani 1 1 d . . .
F27 F 0.19681(12) 0.51869(18) 0.70176(11) 0.0740(7) Uani 1 1 d . . .
C22 C 0.19640(14) 0.51400(14) 0.56061(14) 0.0239(4) Uani 1 1 d . . .
C23 C 0.12027(14) 0.55620(15) 0.52735(15) 0.0275(5) Uani 1 1 d . . .
H23 H 0.1004(15) 0.5808(15) 0.5650(16) 0.019(6) Uiso 1 1 d . . .
C24 C 0.07579(14) 0.57047(15) 0.43858(15) 0.0269(5) Uani 1 1 d . . .
C25 C -0.00124(16) 0.62649(17) 0.41031(17) 0.0352(6) Uani 1 1 d . . .
F28 F 0.02041(11) 0.70419(11) 0.40385(13) 0.0539(5) Uani 1 1 d . . .
F29 F -0.03523(10) 0.62627(12) 0.46809(11) 0.0486(4) Uani 1 1 d . . .
F30 F -0.05987(11) 0.60551(14) 0.33399(11) 0.0621(6) Uani 1 1 d . . .
C26 C -0.00660(15) 0.28206(16) 0.33356(16) 0.0317(5) Uani 1 1 d . . .
F31 F 0.02936(10) 0.24516(10) 0.41062(10) 0.0400(4) Uani 1 1 d . . .
F32 F -0.07862(9) 0.31593(10) 0.32737(11) 0.0409(4) Uani 1 1 d . . .
F33 F -0.02581(11) 0.22440(10) 0.27216(10) 0.0426(4) Uani 1 1 d . . .
C27 C 0.04954(14) 0.34966(15) 0.32166(15) 0.0271(5) Uani 1 1 d . . .
C28 C 0.02049(15) 0.38422(16) 0.23668(15) 0.0294(5) Uani 1 1 d . . .
H28 H -0.0313(18) 0.3678(18) 0.1990(19) 0.032(7) Uiso 1 1 d . . .
C29 C 0.06910(14) 0.43503(15) 0.21265(14) 0.0254(4) Uani 1 1 d . . .
C30 C 0.03609(15) 0.46707(16) 0.11891(16) 0.0313(5) Uani 1 1 d . . .
F34 F -0.03764(10) 0.43495(12) 0.06744(9) 0.0454(4) Uani 1 1 d . . .
F35 F 0.09006(10) 0.45038(11) 0.08403(9) 0.0419(4) Uani 1 1 d . . .
F36 F 0.02747(12) 0.54828(10) 0.11770(10) 0.0469(4) Uani 1 1 d . . .

loop_
_atom_site_aniso_label
_atom_site_aniso_U_11
_atom_site_aniso_U_22
_atom_site_aniso_U_33
_atom_site_aniso_U_23
_atom_site_aniso_U_13
_atom_site_aniso_U_12
Ni1 0.02773(16) 0.02354(15) 0.02607(15) 0.00036(11) 0.01698(12) -0.00172(11)
Ni2 0.02163(14) 0.02314(14) 0.01857(14) 0.00140(10) 0.01125(11) 0.00070(10)
Ni3 0.02173(14) 0.02831(15) 0.01922(14) -0.00174(10) 0.01060(11) -0.00012(10)
O1 0.0244(8) 0.0239(7) 0.0234(7) -0.0007(6) 0.0133(6) -0.0019(6)
O2 0.0356(9) 0.0332(9) 0.0276(8) 0.0034(7) 0.0193(7) 0.0044(7)
O3 0.0275(8) 0.0271(8) 0.0322(8) -0.0004(6) 0.0177(7) -0.0023(6)
O4 0.0378(9) 0.0247(8) 0.0326(9) 0.0005(7) 0.0215(7) -0.0032(7)
O5 0.0316(8) 0.0256(8) 0.0229(8) 0.0025(6) 0.0154(7) 0.0045(6)
O6 0.0254(8) 0.0249(8) 0.0221(7) -0.0004(6) 0.0120(6) 0.0009(6)
O7 0.0239(8) 0.0215(7) 0.0237(8) 0.0006(6) 0.0114(6) -0.0008(6)
O8 0.0267(8) 0.0236(7) 0.0225(7) 0.0020(6) 0.0137(6) -0.0001(6)
O9 0.0235(8) 0.0272(8) 0.0214(7) -0.0003(6) 0.0109(6) 0.0012(6)
O10 0.0255(8) 0.0373(9) 0.0216(8) -0.0002(6) 0.0100(6) 0.0050(7)
O11 0.0254(8) 0.0350(9) 0.0237(8) -0.0024(6) 0.0128(7) -0.0044(6)
O12 0.0233(8) 0.0334(9) 0.0216(7) -0.0023(6) 0.0109(6) -0.0010(6)
C1 0.0286(12) 0.0283(11) 0.0292(12) -0.0029(9) 0.0137(10) -0.0044(9)
F1 0.0523(11) 0.0499(11) 0.0667(12) 0.0294(9) -0.0045(9) -0.0164(9)
F2 0.0786(13) 0.0381(9) 0.0953(15) 0.0077(9) 0.0733(12) 0.0024(9)
F3 0.0802(13) 0.0395(9) 0.0566(10) -0.0196(8) 0.0444(10) -0.0308(9)
C2 0.0179(10) 0.0278(11) 0.0263(11) -0.0022(8) 0.0106(8) 0.0003(8)
C3 0.0246(11) 0.0343(13) 0.0270(11) -0.0054(10) 0.0127(9) -0.0024(9)
C4 0.0260(11) 0.0377(13) 0.0255(11) 0.0007(9) 0.0140(9) 0.0066(9)
C5 0.0373(14) 0.0536(17) 0.0254(12) 0.0018(11) 0.0148(11) 0.0096(12)
F4 0.0496(9) 0.0535(10) 0.0284(7) 0.0047(7) 0.0254(7) 0.0067(7)
F5 0.0628(12) 0.1000(16) 0.0300(9) 0.0135(9) 0.0149(8) 0.0466(11)
F6 0.0576(11) 0.0829(14) 0.0265(8) -0.0126(8) 0.0157(8) -0.0223(10)
C6 0.0276(12) 0.0375(13) 0.0281(12) -0.0069(10) 0.0148(10) -0.0032(10)
F7 0.0376(8) 0.0469(9) 0.0305(7) -0.0138(6) 0.0153(6) -0.0028(7)
F8 0.0435(9) 0.0386(8) 0.0384(8) 0.0021(6) 0.0205(7) 0.0097(7)
F9 0.0293(8) 0.0511(9) 0.0525(10) -0.0126(8) 0.0247(7) -0.0050(7)
C7 0.0262(11) 0.0316(12) 0.0210(10) -0.0021(9) 0.0117(9) -0.0026(9)
C8 0.0274(12) 0.0364(13) 0.0249(11) -0.0022(9) 0.0145(9) -0.0083(9)
C9 0.0363(13) 0.0286(12) 0.0217(10) -0.0012(9) 0.0142(9) -0.0090(9)
C10 0.0480(15) 0.0308(13) 0.0317(13) -0.0036(10) 0.0194(12) -0.0132(11)
F10 0.0555(10) 0.0455(9) 0.0473(9) -0.0087(7) 0.0309(8) -0.0263(8)
F11 0.0847(13) 0.0451(10) 0.0420(9) -0.0200(8) 0.0369(9) -0.0294(9)
F12 0.0615(11) 0.0325(9) 0.0705(12) 0.0116(8) 0.0239(10) -0.0088(8)
C11 0.071(2) 0.0353(14) 0.0341(14) 0.0134(11) 0.0306(14) 0.0208(14)
F13 0.0680(11) 0.0398(9) 0.0314(8) 0.0134(6) 0.0311(8) 0.0176(8)
F14 0.154(2) 0.0361(10) 0.0553(12) 0.0085(8) 0.0585(14) -0.0160(12)
F15 0.1105(18) 0.1113(18) 0.0501(11) 0.0487(12) 0.0505(12) 0.0855(16)
C12 0.0318(12) 0.0275(11) 0.0266(11) 0.0071(9) 0.0154(10) 0.0076(9)
C13 0.0407(13) 0.0215(11) 0.0311(12) 0.0039(9) 0.0192(10) 0.0050(9)
C14 0.0220(10) 0.0275(11) 0.0253(11) -0.0009(8) 0.0106(9) 0.0007(8)
C15 0.0358(13) 0.0289(12) 0.0259(11) -0.0037(9) 0.0138(10) -0.0029(9)
C16 0.0277(12) 0.0319(12) 0.0274(11) -0.0016(9) 0.0130(9) 0.0006(9)
F19 0.0301(8) 0.0462(9) 0.0602(11) 0.0144(8) 0.0184(8) -0.0077(7)
F20 0.0338(8) 0.0581(10) 0.0471(9) -0.0145(8) 0.0228(7) 0.0038(7)
F21 0.0247(7) 0.0632(10) 0.0284(7) -0.0021(7) 0.0068(6) -0.0035(7)
C17 0.0237(10) 0.0211(10) 0.0225(10) -0.0045(8) 0.0102(8) -0.0011(8)
C18 0.0292(12) 0.0237(11) 0.0260(11) 0.0035(9) 0.0119(9) 0.0032(9)
C19 0.0308(11) 0.0192(10) 0.0211(10) 0.0005(8) 0.0132(9) 0.0011(8)
C20 0.0404(13) 0.0225(11) 0.0283(11) 0.0044(9) 0.0191(10) 0.0030(9)
F22 0.0541(10) 0.0445(9) 0.0334(8) 0.0155(7) 0.0090(7) -0.0023(7)
F23 0.0521(9) 0.0200(6) 0.0428(8) 0.0002(6) 0.0314(7) -0.0023(6)
F24 0.0702(11) 0.0285(7) 0.0512(9) 0.0144(7) 0.0479(9) 0.0148(7)
C21 0.0275(11) 0.0323(12) 0.0236(11) 0.0016(9) 0.0127(9) -0.0013(9)
F25 0.0850(14) 0.0594(12) 0.0277(8) -0.0033(8) 0.0040(9) -0.0397(10)
F26 0.0900(14) 0.0468(10) 0.0269(8) 0.0051(7) 0.0067(9) 0.0262(10)
F27 0.0382(10) 0.166(2) 0.0245(8) 0.0166(11) 0.0194(8) 0.0202(12)
C22 0.0255(11) 0.0260(11) 0.0227(10) -0.0004(8) 0.0124(9) -0.0040(8)
C23 0.0258(11) 0.0346(12) 0.0249(11) -0.0027(9) 0.0134(9) 0.0007(9)
C24 0.0243(11) 0.0314(12) 0.0265(11) -0.0014(9) 0.0120(9) 0.0016(9)
C25 0.0287(12) 0.0457(15) 0.0316(13) -0.0008(11) 0.0130(10) 0.0099(11)
F28 0.0496(10) 0.0450(10) 0.0686(12) 0.0167(9) 0.0262(9) 0.0194(8)
F29 0.0382(9) 0.0718(12) 0.0448(9) 0.0070(8) 0.0263(8) 0.0209(8)
F30 0.0337(9) 0.0937(15) 0.0403(9) -0.0211(9) -0.0030(7) 0.0252(9)
C26 0.0283(12) 0.0393(13) 0.0303(12) -0.0045(10) 0.0150(10) -0.0051(10)
F31 0.0401(8) 0.0447(9) 0.0358(8) 0.0052(7) 0.0164(7) -0.0097(7)
F32 0.0299(8) 0.0475(9) 0.0528(9) -0.0008(7) 0.0246(7) -0.0044(6)
F33 0.0509(9) 0.0403(9) 0.0404(8) -0.0117(7) 0.0227(7) -0.0138(7)
C27 0.0251(11) 0.0335(12) 0.0284(11) -0.0050(9) 0.0168(9) -0.0014(9)
C28 0.0230(11) 0.0409(13) 0.0251(11) -0.0024(10) 0.0110(9) -0.0014(10)
C29 0.0232(11) 0.0338(12) 0.0218(10) -0.0026(9) 0.0119(9) 0.0033(9)
C30 0.0269(12) 0.0447(14) 0.0237(11) 0.0009(10) 0.0117(9) 0.0045(10)
F34 0.0330(8) 0.0727(11) 0.0230(7) 0.0036(7) 0.0041(6) -0.0072(8)
F35 0.0348(8) 0.0705(11) 0.0254(7) 0.0094(7) 0.0176(6) 0.0141(7)
F36 0.0623(11) 0.0421(9) 0.0342(8) 0.0078(7) 0.0180(8) 0.0124(8)

loop_
_atom_type_symbol
_atom_type_description
_atom_type_scat_dispersion_real
_atom_type_scat_dispersion_imag
_atom_type_scat_source
C C 0.0033 0.0016 'International Tables Vol C Tables 4.2.6.8 and 6.1.1.4'
H H 0.0000 0.0000 'International Tables Vol C Tables 4.2.6.8 and 6.1.1.4'
O O 0.0106 0.0060 'International Tables Vol C Tables 4.2.6.8 and 6.1.1.4'
F F 0.0171 0.0103 'International Tables Vol C Tables 4.2.6.8 and 6.1.1.4'
Ni Ni 0.3393 1.1124 'International Tables Vol C Tables 4.2.6.8 and 6.1.1.4'

loop_
_geom_angle_atom_site_label_1
_geom_angle_atom_site_label_2
_geom_angle_atom_site_label_3
_geom_angle
_geom_angle_site_symmetry_1
_geom_angle_site_symmetry_3
_geom_angle_publ_flag
O4 Ni1 O3 93.31(7) . . ?
O4 Ni1 O2 102.34(7) . . ?
O3 Ni1 O2 90.53(7) . . ?
O4 Ni1 O1 162.97(7) . . ?
O3 Ni1 O1 97.15(6) . . ?
O2 Ni1 O1 90.99(7) . . ?
O4 Ni1 O5 90.08(7) . . ?
O3 Ni1 O5 170.73(6) . . ?
O2 Ni1 O5 97.17(6) . . ?
O1 Ni1 O5 77.64(6) . . ?
O4 Ni1 O7 92.75(6) . . ?
O3 Ni1 O7 97.29(6) . . ?
O2 Ni1 O7 162.58(6) . . ?
O1 Ni1 O7 72.66(6) . . ?
O5 Ni1 O7 73.91(6) . . ?
O4 Ni1 Ni2 116.93(5) . . ?
O3 Ni1 Ni2 127.44(5) . . ?
O2 Ni1 Ni2 120.03(5) . . ?
O1 Ni1 Ni2 46.21(4) . . ?
O5 Ni1 Ni2 43.74(4) . . ?
O7 Ni1 Ni2 43.63(4) . . ?
O5 Ni2 O8 173.78(6) . . ?
O5 Ni2 O7 85.28(6) . . ?
O8 Ni2 O7 91.72(6) . . ?
O5 Ni2 O6 92.13(6) . . ?
O8 Ni2 O6 82.73(6) . . ?
O7 Ni2 O6 95.68(6) . . ?
O5 Ni2 O12 102.71(6) . . ?
O8 Ni2 O12 79.86(6) . . ?
O7 Ni2 O12 170.70(6) . . ?
O6 Ni2 O12 79.45(6) . . ?
O5 Ni2 O1 79.19(6) . . ?
O8 Ni2 O1 105.60(6) . . ?
O7 Ni2 O1 78.73(6) . . ?
O6 Ni2 O1 169.97(6) . . ?
O12 Ni2 O1 107.20(6) . . ?
O5 Ni2 Ni3 129.93(5) . . ?
O8 Ni2 Ni3 48.65(4) . . ?
O7 Ni2 Ni3 126.79(5) . . ?
O6 Ni2 Ni3 52.39(4) . . ?
O12 Ni2 Ni3 44.14(4) . . ?
O1 Ni2 Ni3 137.51(4) . . ?
O5 Ni2 Ni1 48.03(4) . . ?
O8 Ni2 Ni1 133.33(5) . . ?
O7 Ni2 Ni1 54.05(4) . . ?
O6 Ni2 Ni1 126.23(5) . . ?
O12 Ni2 Ni1 135.10(4) . . ?
O1 Ni2 Ni1 43.82(4) . . ?
Ni3 Ni2 Ni1 177.952(13) . . ?
O9 Ni3 O10 93.22(7) . . ?
O9 Ni3 O11 96.74(6) . . ?
O10 Ni3 O11 94.34(7) . . ?
O9 Ni3 O12 173.12(7) . . ?
O10 Ni3 O12 89.49(7) . . ?
O11 Ni3 O12 89.34(6) . . ?
O9 Ni3 O8 98.75(6) . . ?
O10 Ni3 O8 162.91(6) . . ?
O11 Ni3 O8 96.31(6) . . ?
O12 Ni3 O8 77.33(6) . . ?
O9 Ni3 O6 99.44(6) . . ?
O10 Ni3 O6 93.13(6) . . ?
O11 Ni3 O6 161.75(6) . . ?
O12 Ni3 O6 74.08(6) . . ?
O8 Ni3 O6 72.96(6) . . ?
O9 Ni3 Ni2 127.87(5) . . ?
O10 Ni3 Ni2 118.89(5) . . ?
O11 Ni3 Ni2 118.32(5) . . ?
O12 Ni3 Ni2 45.62(5) . . ?
O8 Ni3 Ni2 44.04(4) . . ?
O6 Ni3 Ni2 43.95(4) . . ?
C2 O1 Ni1 122.42(14) . . ?
C2 O1 Ni2 139.54(14) . . ?
Ni1 O1 Ni2 89.97(6) . . ?
C4 O2 Ni1 123.87(15) . . ?
C7 O3 Ni1 123.01(15) . . ?
C9 O4 Ni1 124.02(15) . . ?
C12 O5 Ni2 124.37(14) . . ?
C12 O5 Ni1 130.82(15) . . ?
Ni2 O5 Ni1 88.23(6) . . ?
C14 O6 Ni2 123.44(14) . . ?
C14 O6 Ni3 135.19(14) . . ?
Ni2 O6 Ni3 83.65(6) . . ?
C17 O7 Ni2 123.77(14) . . ?
C17 O7 Ni1 133.35(14) . . ?
Ni2 O7 Ni1 82.32(5) . . ?
C19 O8 Ni2 123.86(14) . . ?
C19 O8 Ni3 137.18(14) . . ?
Ni2 O8 Ni3 87.30(6) . . ?
C22 O9 Ni3 123.08(15) . . ?
C24 O10 Ni3 122.90(15) . . ?
C27 O11 Ni3 122.00(16) . . ?
C29 O12 Ni3 120.90(14) . . ?
C29 O12 Ni2 145.92(14) . . ?
Ni3 O12 Ni2 90.24(6) . . ?
F2 C1 F1 107.2(2) . . ?
F2 C1 F3 107.7(2) . . ?
F1 C1 F3 106.5(2) . . ?
F2 C1 C2 111.3(2) . . ?
F1 C1 C2 110.87(19) . . ?
F3 C1 C2 112.99(19) . . ?
O1 C2 C3 127.1(2) . . ?
O1 C2 C1 113.19(19) . . ?
C3 C2 C1 119.7(2) . . ?
C2 C3 C4 123.1(2) . . ?
C2 C3 H3 117(2) . . ?
C4 C3 H3 120(2) . . ?
O2 C4 C3 127.8(2) . . ?
O2 C4 C5 113.3(2) . . ?
C3 C4 C5 118.8(2) . . ?
F5 C5 F4 108.0(2) . . ?
F5 C5 F6 108.6(2) . . ?
F4 C5 F6 107.3(2) . . ?
F5 C5 C4 110.0(2) . . ?
F4 C5 C4 110.4(2) . . ?
F6 C5 C4 112.6(2) . . ?
F8 C6 F9 107.8(2) . . ?
F8 C6 F7 107.9(2) . . ?
F9 C6 F7 107.03(19) . . ?
F8 C6 C7 111.43(19) . . ?
F9 C6 C7 113.2(2) . . ?
F7 C6 C7 109.29(19) . . ?
O3 C7 C8 128.2(2) . . ?
O3 C7 C6 113.8(2) . . ?
C8 C7 C6 118.0(2) . . ?
C9 C8 C7 122.1(2) . . ?
C9 C8 H8 118.8(18) . . ?
C7 C8 H8 119.0(18) . . ?
O4 C9 C8 128.3(2) . . ?
O4 C9 C10 112.7(2) . . ?
C8 C9 C10 119.0(2) . . ?
F12 C10 F11 108.7(2) . . ?
F12 C10 F10 106.3(2) . . ?
F11 C10 F10 108.1(2) . . ?
F12 C10 C9 110.3(2) . . ?
F11 C10 C9 110.4(2) . . ?
F10 C10 C9 113.0(2) . . ?
F13 C11 F15 107.4(2) . . ?
F13 C11 F14 107.8(2) . . ?
F15 C11 F14 108.6(3) . . ?
F13 C11 C12 112.7(2) . . ?
F15 C11 C12 109.3(2) . . ?
F14 C11 C12 111.0(2) . . ?
O5 C12 C13 127.4(2) . . ?
O5 C12 C11 116.4(2) . . ?
C13 C12 C11 116.2(2) . . ?
C12 C13 C14 124.5(2) . . ?
C12 C13 H13 117.5(18) . . ?
C14 C13 H13 117.8(18) . . ?
O6 C14 C13 128.2(2) . . ?
O6 C14 C15 115.71(19) . . ?
C13 C14 C15 116.1(2) . . ?
F16 C15 F18 107.9(4) . . ?
F16 C15 F17 108.4(4) . . ?
F18 C15 F17 109.0(4) . . ?
F16 C15 C14 109.7(3) . . ?
F18 C15 C14 111.4(3) . . ?
F17 C15 C14 110.5(2) . . ?
F19 C16 F20 108.2(2) . . ?
F19 C16 F21 107.8(2) . . ?
F20 C16 F21 107.6(2) . . ?
F19 C16 C17 111.49(19) . . ?
F20 C16 C17 110.20(19) . . ?
F21 C16 C17 111.51(19) . . ?
O7 C17 C18 128.1(2) . . ?
O7 C17 C16 115.39(19) . . ?
C18 C17 C16 116.6(2) . . ?
C19 C18 C17 124.1(2) . . ?
C19 C18 H18 119.4(15) . . ?
C17 C18 H18 116.5(15) . . ?
O8 C19 C18 127.8(2) . . ?
O8 C19 C20 114.71(19) . . ?
C18 C19 C20 117.4(2) . . ?
F24 C20 F22 108.4(2) . . ?
F24 C20 F23 108.0(2) . . ?
F22 C20 F23 107.79(19) . . ?
F24 C20 C19 111.82(18) . . ?
F22 C20 C19 112.2(2) . . ?
F23 C20 C19 108.51(18) . . ?
F27 C21 F26 107.9(2) . . ?
F27 C21 F25 107.6(2) . . ?
F26 C21 F25 106.2(2) . . ?
F27 C21 C22 113.0(2) . . ?
F26 C21 C22 112.3(2) . . ?
F25 C21 C22 109.49(19) . . ?
O9 C22 C23 128.4(2) . . ?
O9 C22 C21 114.5(2) . . ?
C23 C22 C21 117.0(2) . . ?
C24 C23 C22 122.0(2) . . ?
C24 C23 H23 117.4(15) . . ?
C22 C23 H23 120.3(15) . . ?
O10 C24 C23 128.4(2) . . ?
O10 C24 C25 114.1(2) . . ?
C23 C24 C25 117.5(2) . . ?
F30 C25 F28 107.4(2) . . ?
F30 C25 F29 108.0(2) . . ?
F28 C25 F29 106.9(2) . . ?
F30 C25 C24 112.3(2) . . ?
F28 C25 C24 110.1(2) . . ?
F29 C25 C24 112.0(2) . . ?
F31 C26 F33 107.8(2) . . ?
F31 C26 F32 108.0(2) . . ?
F33 C26 F32 107.7(2) . . ?
F31 C26 C27 112.3(2) . . ?
F33 C26 C27 111.64(19) . . ?
F32 C26 C27 109.2(2) . . ?
O11 C27 C28 128.5(2) . . ?
O11 C27 C26 115.9(2) . . ?
C28 C27 C26 115.6(2) . . ?
C29 C28 C27 122.2(2) . . ?
C29 C28 H28 122.6(18) . . ?
C27 C28 H28 115.1(18) . . ?
O12 C29 C28 126.8(2) . . ?
O12 C29 C30 113.3(2) . . ?
C28 C29 C30 119.9(2) . . ?
F34 C30 F36 107.9(2) . . ?
F34 C30 F35 108.0(2) . . ?
F36 C30 F35 107.0(2) . . ?
F34 C30 C29 112.8(2) . . ?
F36 C30 C29 110.2(2) . . ?
F35 C30 C29 110.70(19) . . ?

loop_
_geom_bond_atom_site_label_1
_geom_bond_atom_site_label_2
_geom_bond_distance
_geom_bond_site_symmetry_2
_geom_bond_publ_flag
Ni1 O4 1.9384(16) . ?
Ni1 O3 1.9697(16) . ?
Ni1 O2 1.9846(18) . ?
Ni1 O1 2.0076(15) . ?
Ni1 O5 2.1571(16) . ?
Ni1 O7 2.3688(16) . ?
Ni1 Ni2 2.8997(5) . ?
Ni2 O5 2.0058(16) . ?
Ni2 O8 2.0154(15) . ?
Ni2 O7 2.0188(16) . ?
Ni2 O6 2.0224(15) . ?
Ni2 O12 2.0699(16) . ?
Ni2 O1 2.0934(15) . ?
Ni2 Ni3 2.8958(5) . ?
Ni3 O9 1.9518(16) . ?
Ni3 O10 1.9635(16) . ?
Ni3 O11 2.0124(16) . ?
Ni3 O12 2.0166(16) . ?
Ni3 O8 2.1764(16) . ?
Ni3 O6 2.3083(16) . ?
O1 C2 1.294(3) . ?
O2 C4 1.245(3) . ?
O3 C7 1.258(3) . ?
O4 C9 1.264(3) . ?
O5 C12 1.274(3) . ?
O6 C14 1.265(3) . ?
O7 C17 1.263(3) . ?
O8 C19 1.277(3) . ?
O9 C22 1.259(3) . ?
O10 C24 1.260(3) . ?
O11 C27 1.241(3) . ?
O12 C29 1.291(3) . ?
C1 F2 1.317(3) . ?
C1 F1 1.319(3) . ?
C1 F3 1.320(3) . ?
C1 C2 1.523(3) . ?
C2 C3 1.365(3) . ?
C3 C4 1.414(3) . ?
C3 H3 0.84(3) . ?
C4 C5 1.547(3) . ?
C5 F5 1.323(3) . ?
C5 F4 1.324(3) . ?
C5 F6 1.337(4) . ?
C6 F8 1.326(3) . ?
C6 F9 1.334(3) . ?
C6 F7 1.338(3) . ?
C6 C7 1.536(3) . ?
C7 C8 1.394(3) . ?
C8 C9 1.383(4) . ?
C8 H8 0.92(3) . ?
C9 C10 1.533(3) . ?
C10 F12 1.327(3) . ?
C10 F11 1.327(3) . ?
C10 F10 1.329(3) . ?
C11 F13 1.318(3) . ?
C11 F15 1.323(4) . ?
C11 F14 1.327(4) . ?
C11 C12 1.535(3) . ?
C12 C13 1.385(3) . ?
C13 C14 1.393(3) . ?
C13 H13 0.90(3) . ?
C14 C15 1.537(3) . ?
C15 F16 1.334(5) . ?
C15 F18 1.340(5) . ?
C15 F17 1.363(4) . ?
C16 F19 1.318(3) . ?
C16 F20 1.324(3) . ?
C16 F21 1.336(3) . ?
C16 C17 1.533(3) . ?
C17 C18 1.399(3) . ?
C18 C19 1.379(3) . ?
C18 H18 0.95(3) . ?
C19 C20 1.544(3) . ?
C20 F24 1.318(3) . ?
C20 F22 1.327(3) . ?
C20 F23 1.332(3) . ?
C21 F27 1.305(3) . ?
C21 F26 1.310(3) . ?
C21 F25 1.312(3) . ?
C21 C22 1.538(3) . ?
C22 C23 1.393(3) . ?
C23 C24 1.388(3) . ?
C23 H23 0.93(3) . ?
C24 C25 1.529(3) . ?
C25 F30 1.313(3) . ?
C25 F28 1.335(3) . ?
C25 F29 1.336(3) . ?
C26 F31 1.326(3) . ?
C26 F33 1.330(3) . ?
C26 F32 1.340(3) . ?
C26 C27 1.541(3) . ?
C27 C28 1.420(3) . ?
C28 C29 1.363(3) . ?
C28 H28 0.90(3) . ?
C29 C30 1.529(3) . ?
C30 F34 1.326(3) . ?
C30 F36 1.326(3) . ?
C30 F35 1.332(3) . ?
